data_7059833
loop_
_publ_author_name
'Oloyede, Hammed Olawale'
'Woods, Joseph Anthony Orighomisan'
'G\"orls, Helmar'
'Plass, Winfried'
'Eseola, Abiodun Omokehinde'

_publ_section_title
;
 New cobalt(ii) coordination designs and the influence of varying chelate
 characters, ligand charges and incorporated group I metal ions on
 enzyme-like oxidative coupling activity
;
_journal_issue 35
_journal_name_full 'New Journal of Chemistry'
_journal_page_first 14849
_journal_page_last 14858
_journal_paper_doi 10.1039/D0NJ02347G
_journal_volume 44
_journal_year 2020
_chemical_formula_moiety 'C90 H126 Co2 Cs2 N8 O16 S4, 4(C2 H6 O)'
_chemical_formula_sum 'C98 H150 Co2 Cs2 N8 O20 S4'
_chemical_formula_weight 2272.17
_space_group_crystal_system triclinic
_space_group_IT_number 2
_space_group_name_Hall '-P 1'
_space_group_name_H-M_alt 'P -1'
_atom_sites_solution_hydrogens mixed
_audit_creation_method SHELXL-2018/3
_audit_update_record
;
2020-02-25 deposited with the CCDC.	2020-07-29 downloaded from the CCDC.
;
_cell_angle_alpha 83.193(1)
_cell_angle_beta 70.741(1)
_cell_angle_gamma 68.091(1)
_cell_formula_units_Z 1
_cell_length_a 14.3365(3)
_cell_length_b 14.3483(4)
_cell_length_c 15.5549(4)
_cell_measurement_reflns_used 25640
_cell_measurement_temperature 133(2)
_cell_measurement_theta_max 27.484
_cell_measurement_theta_min 1.610
_cell_volume 2802.45(12)
_computing_cell_refinement DENZO
_computing_data_collection COLLECT
_computing_data_reduction DENZO
_computing_molecular_graphics SHELXTL/PC
_computing_publication_material 'SHELXL-2018/3 (Sheldrick, 2018)'
_computing_structure_refinement 'SHELXL-2018/3 (Sheldrick, 2018)'
_computing_structure_solution 'SHELXS-97 (Sheldrick, 2008)'
_diffrn_ambient_temperature 133(2)
_diffrn_measured_fraction_theta_full 0.994
_diffrn_measured_fraction_theta_max 0.989
_diffrn_measurement_device_type KappaCCD
_diffrn_measurement_method 'phi- + omega-scan'
_diffrn_radiation_type MoK\a
_diffrn_radiation_wavelength 0.71073
_diffrn_reflns_av_R_equivalents 0.0382
_diffrn_reflns_av_unetI/netI 0.0695
_diffrn_reflns_Laue_measured_fraction_full 0.994
_diffrn_reflns_Laue_measured_fraction_max 0.989
_diffrn_reflns_limit_h_max 18
_diffrn_reflns_limit_h_min -18
_diffrn_reflns_limit_k_max 18
_diffrn_reflns_limit_k_min -18
_diffrn_reflns_limit_l_max 20
_diffrn_reflns_limit_l_min -19
_diffrn_reflns_number 25640
_diffrn_reflns_point_group_measured_fraction_full 0.994
_diffrn_reflns_point_group_measured_fraction_max 0.989
_diffrn_reflns_theta_full 25.242
_diffrn_reflns_theta_max 27.484
_diffrn_reflns_theta_min 1.610
_exptl_absorpt_coefficient_mu 1.075
_exptl_absorpt_correction_T_max 0.7456
_exptl_absorpt_correction_T_min 0.6792
_exptl_absorpt_correction_type multi-scan
_exptl_absorpt_process_details
;
 SADABS 2016/2: Krause, L., Herbst-Irmer, R., Sheldrick G.M. & Stalke D.,
 J. Appl. Cryst. 48 (2015) 3-10
;
_exptl_crystal_colour brown
_exptl_crystal_density_diffrn 1.346
_exptl_crystal_density_method 'not measured'
_exptl_crystal_description prism
_exptl_crystal_F_000 1182
_exptl_crystal_size_max 0.108
_exptl_crystal_size_mid 0.102
_exptl_crystal_size_min 0.088
_refine_diff_density_max 1.341
_refine_diff_density_min -1.162
_refine_diff_density_rms 0.130
_refine_ls_extinction_method none
_refine_ls_goodness_of_fit_ref 1.041
_refine_ls_hydrogen_treatment mixed
_refine_ls_matrix_type full
_refine_ls_number_parameters 639
_refine_ls_number_reflns 12709
_refine_ls_number_restraints 12
_refine_ls_restrained_S_all 1.041
_refine_ls_R_factor_all 0.0896
_refine_ls_R_factor_gt 0.0673
_refine_ls_shift/su_max 0.009
_refine_ls_shift/su_mean 0.000
_refine_ls_structure_factor_coef Fsqd
_refine_ls_weighting_details 'w=1/[\s^2^(Fo^2^)+(0.0128P)^2^+19.4507P] where P=(Fo^2^+2Fc^2^)/3'
_refine_ls_weighting_scheme calc
_refine_ls_wR_factor_gt 0.1333
_refine_ls_wR_factor_ref 0.1464
_reflns_Friedel_coverage 0.000
_reflns_number_gt 10092
_reflns_number_total 12709
_reflns_threshold_expression 'I > 2\s(I)'
_cod_data_source_file d0nj02347g2.cif
_cod_data_source_block FO6545
_cod_depositor_comments 'Adding full bibliography for 7059832--7059835.cif.'
_cod_database_code 7059833
_shelx_shelxl_version_number 2018/3
_shelx_space_group_comment
;
The symmetry employed for this shelxl refinement is uniquely defined
by the following loop, which should always be used as a source of
symmetry information in preference to the above space-group names.
They are only intended as comments.
;
_shelx_estimated_absorpt_t_min 0.893
_shelx_estimated_absorpt_t_max 0.911

loop_
_space_group_symop_operation_xyz
'x, y, z'
'-x, -y, -z'

loop_
_atom_site_label
_atom_site_type_symbol
_atom_site_fract_x
_atom_site_fract_y
_atom_site_fract_z
_atom_site_U_iso_or_equiv
_atom_site_adp_type
_atom_site_occupancy
_atom_site_site_symmetry_order
_atom_site_calc_flag
_atom_site_refinement_flags_posn
_atom_site_refinement_flags_adp
_atom_site_refinement_flags_occupancy
_atom_site_disorder_assembly
_atom_site_disorder_group
Cs1 Cs 0.55902(3) 0.64225(3) 0.54532(2) 0.02739(10) Uani 1 1 d . . . . .
Co1 Co 0.79595(5) 0.35855(5) 0.32512(4) 0.02150(15) Uani 1 1 d . . . . .
S1 S 0.76660(10) 0.59498(10) 0.30759(8) 0.0254(3) Uani 1 1 d . . . . .
S2 S 0.69775(9) 0.31546(10) 0.52757(8) 0.0205(2) Uani 1 1 d . . . . .
O1 O 0.6590(3) 0.5960(3) 0.3392(2) 0.0355(10) Uani 1 1 d . . . . .
O2 O 0.7949(3) 0.6387(3) 0.3695(2) 0.0376(10) Uani 1 1 d . . . . .
O3 O 0.6692(3) 0.4235(3) 0.5188(2) 0.0279(8) Uani 1 1 d . . . . .
O4 O 0.6110(3) 0.2807(3) 0.5437(2) 0.0304(9) Uani 1 1 d . . . . .
O5 O 0.8150(3) 0.2583(3) 0.2327(2) 0.0312(9) Uani 1 1 d . . . . .
O6 O 0.6657(4) 0.3223(4) 0.1961(3) 0.0526(13) Uani 1 1 d . . . . .
O7 O 0.6335(3) 0.4230(4) 0.3368(3) 0.0350(10) Uani 1 1 d . . . . .
N1 N 0.7914(3) 0.2699(3) 0.4357(3) 0.0187(8) Uani 1 1 d . . . . .
N2 N 1.0123(3) 0.2005(3) 0.3140(3) 0.0210(9) Uani 1 1 d . . . . .
N3 N 0.9578(3) 0.2913(3) 0.3038(3) 0.0192(8) Uani 1 1 d . . . . .
N4 N 0.8431(3) 0.4800(3) 0.2862(3) 0.0222(9) Uani 1 1 d . . . . .
C1 C 0.8534(4) 0.1684(4) 0.4250(3) 0.0192(10) Uani 1 1 d . . . . .
C2 C 0.8200(4) 0.0921(4) 0.4755(3) 0.0243(11) Uani 1 1 d . . . . .
H2A H 0.751878 0.110106 0.519655 0.029 Uiso 1 1 calc R U . . .
C3 C 0.8834(5) -0.0085(4) 0.4626(4) 0.0310(12) Uani 1 1 d . . . . .
H3A H 0.857897 -0.057883 0.497488 0.037 Uiso 1 1 calc R U . . .
C4 C 0.9842(5) -0.0381(4) 0.3993(4) 0.0313(12) Uani 1 1 d . . . . .
H4A H 1.027430 -0.107141 0.389992 0.038 Uiso 1 1 calc R U . . .
C5 C 1.0194(4) 0.0350(4) 0.3507(3) 0.0259(11) Uani 1 1 d . . . . .
H5A H 1.088552 0.015714 0.308191 0.031 Uiso 1 1 calc R U . . .
C6 C 0.9564(4) 0.1376(4) 0.3618(3) 0.0200(10) Uani 1 1 d . . . . .
C7 C 1.0164(4) 0.3548(4) 0.2656(3) 0.0182(9) Uani 1 1 d . . . . .
C8 C 1.1265(4) 0.3223(4) 0.2395(3) 0.0239(11) Uani 1 1 d . . . . .
H8A H 1.166679 0.253614 0.245577 0.029 Uiso 1 1 calc R U . . .
C9 C 1.1768(4) 0.3900(4) 0.2050(3) 0.0282(12) Uani 1 1 d . . . . .
H9A H 1.251768 0.368262 0.186796 0.034 Uiso 1 1 calc R U . . .
C10 C 1.1169(4) 0.4903(4) 0.1971(3) 0.0278(12) Uani 1 1 d . . . . .
H10A H 1.151782 0.536765 0.172394 0.033 Uiso 1 1 calc R U . . .
C11 C 1.0067(4) 0.5242(4) 0.2246(3) 0.0240(10) Uani 1 1 d . . . . .
H11A H 0.967478 0.593510 0.219804 0.029 Uiso 1 1 calc R U . . .
C12 C 0.9534(4) 0.4567(4) 0.2594(3) 0.0199(10) Uani 1 1 d . . . . .
C13 C 0.7794(4) 0.6658(4) 0.2037(3) 0.0222(10) Uani 1 1 d . . . . .
C14 C 0.7758(4) 0.7664(4) 0.2046(3) 0.0230(10) Uani 1 1 d . . . . .
C15 C 0.8054(4) 0.8112(4) 0.1208(3) 0.0275(11) Uani 1 1 d . . . . .
H15A H 0.805939 0.877332 0.119970 0.033 Uiso 1 1 calc R U . . .
C16 C 0.8342(4) 0.7641(4) 0.0384(3) 0.0257(11) Uani 1 1 d . . . . .
C17 C 0.8259(4) 0.6707(4) 0.0401(3) 0.0239(11) Uani 1 1 d . . . . .
H17A H 0.840740 0.639642 -0.015929 0.029 Uiso 1 1 calc R U . . .
C18 C 0.7965(4) 0.6206(4) 0.1215(3) 0.0195(10) Uani 1 1 d . . . . .
C19 C 0.7347(4) 0.8309(4) 0.2894(4) 0.0311(12) Uani 1 1 d . . . . .
H19A H 0.704747 0.793539 0.343120 0.037 Uiso 1 1 calc R U . . .
C20 C 0.8241(5) 0.8530(6) 0.3054(4) 0.0471(17) Uani 1 1 d . . . . .
H20A H 0.876829 0.789993 0.316698 0.071 Uiso 1 1 calc R U . . .
H20B H 0.795313 0.897670 0.358221 0.071 Uiso 1 1 calc R U . . .
H20C H 0.857472 0.885575 0.251405 0.071 Uiso 1 1 calc R U . . .
C21 C 0.6466(5) 0.9303(5) 0.2805(5) 0.0457(16) Uani 1 1 d . . . . .
H21A H 0.590478 0.915719 0.268378 0.069 Uiso 1 1 calc R U . . .
H21B H 0.675851 0.969438 0.230138 0.069 Uiso 1 1 calc R U . . .
H21C H 0.617316 0.968809 0.337275 0.069 Uiso 1 1 calc R U . . .
C22 C 0.8708(5) 0.8134(4) -0.0526(4) 0.0324(13) Uani 1 1 d . . . . .
H22A H 0.901804 0.760642 -0.100990 0.039 Uiso 1 1 calc R U . . .
C23 C 0.9552(5) 0.8552(5) -0.0576(4) 0.0353(13) Uani 1 1 d . . . . .
H23A H 0.982543 0.876895 -0.119983 0.053 Uiso 1 1 calc R U . . .
H23B H 1.013057 0.803104 -0.040007 0.053 Uiso 1 1 calc R U . . .
H23C H 0.924567 0.912750 -0.016042 0.053 Uiso 1 1 calc R U . . .
C24 C 0.7767(6) 0.8956(6) -0.0735(5) 0.062(2) Uani 1 1 d . . . . .
H24A H 0.800726 0.923569 -0.133825 0.093 Uiso 1 1 calc R U . . .
H24B H 0.744996 0.948904 -0.027473 0.093 Uiso 1 1 calc R U . . .
H24C H 0.724031 0.867122 -0.072718 0.093 Uiso 1 1 calc R U . . .
C25 C 0.7814(4) 0.5224(4) 0.1130(3) 0.0208(10) Uani 1 1 d . . . . .
H25A H 0.753882 0.498404 0.175943 0.025 Uiso 1 1 calc R U . . .
C26 C 0.8856(4) 0.4404(4) 0.0645(4) 0.0274(11) Uani 1 1 d . . . . .
H26A H 0.937546 0.431036 0.095838 0.041 Uiso 1 1 calc R U . . .
H26B H 0.912211 0.460193 0.001330 0.041 Uiso 1 1 calc R U . . .
H26C H 0.873631 0.377249 0.065359 0.041 Uiso 1 1 calc R U . . .
C27 C 0.6987(4) 0.5407(4) 0.0649(3) 0.0276(11) Uani 1 1 d . . . . .
H27A H 0.634082 0.595771 0.095341 0.041 Uiso 1 1 calc R U . . .
H27B H 0.682738 0.479547 0.067326 0.041 Uiso 1 1 calc R U . . .
H27C H 0.726410 0.558488 0.001204 0.041 Uiso 1 1 calc R U . . .
C28 C 0.7523(4) 0.2788(4) 0.6206(3) 0.0190(9) Uani 1 1 d . . . . .
C29 C 0.7141(4) 0.2222(4) 0.6955(3) 0.0193(10) Uani 1 1 d . . . . .
C30 C 0.7552(4) 0.2081(4) 0.7673(3) 0.0210(10) Uani 1 1 d . . . . .
H30A H 0.729678 0.170921 0.818414 0.025 Uiso 1 1 calc R U . . .
C31 C 0.8307(4) 0.2450(4) 0.7689(3) 0.0200(10) Uani 1 1 d . . . . .
C32 C 0.8694(4) 0.2977(4) 0.6935(3) 0.0199(10) Uani 1 1 d . . . . .
H32A H 0.922531 0.322308 0.693144 0.024 Uiso 1 1 calc R U . . .
C33 C 0.8323(4) 0.3157(3) 0.6180(3) 0.0184(9) Uani 1 1 d . . . . .
C34 C 0.6267(4) 0.1803(4) 0.7085(3) 0.0229(10) Uani 1 1 d . . . . .
H34A H 0.617776 0.178691 0.647606 0.027 Uiso 1 1 calc R U . . .
C35 C 0.5227(4) 0.2502(5) 0.7703(4) 0.0385(14) Uani 1 1 d . . . . .
H35A H 0.503327 0.316547 0.742103 0.058 Uiso 1 1 calc R U . . .
H35B H 0.530895 0.256418 0.829279 0.058 Uiso 1 1 calc R U . . .
H35C H 0.467137 0.222595 0.779403 0.058 Uiso 1 1 calc R U . . .
C36 C 0.6539(5) 0.0737(4) 0.7457(4) 0.0382(14) Uani 1 1 d . . . . .
H36A H 0.723550 0.031316 0.707456 0.057 Uiso 1 1 calc R U . . .
H36B H 0.600530 0.046712 0.745301 0.057 Uiso 1 1 calc R U . . .
H36C H 0.655260 0.074429 0.808162 0.057 Uiso 1 1 calc R U . . .
C37 C 0.8705(4) 0.2289(4) 0.8507(3) 0.0252(11) Uani 1 1 d . . . . .
H37A H 0.928209 0.256974 0.835722 0.030 Uiso 1 1 calc R U . . .
C38 C 0.7826(5) 0.2850(5) 0.9340(4) 0.0375(14) Uani 1 1 d . . . . .
H38A H 0.755577 0.356706 0.920171 0.056 Uiso 1 1 calc R U . . .
H38B H 0.810729 0.275758 0.985198 0.056 Uiso 1 1 calc R U . . .
H38C H 0.725177 0.258513 0.950191 0.056 Uiso 1 1 calc R U . . .
C39 C 0.9171(5) 0.1166(4) 0.8704(4) 0.0361(14) Uani 1 1 d . . . . .
H39A H 0.972019 0.082122 0.815537 0.054 Uiso 1 1 calc R U . . .
H39B H 0.860958 0.088205 0.888628 0.054 Uiso 1 1 calc R U . . .
H39C H 0.947950 0.107769 0.919775 0.054 Uiso 1 1 calc R U . . .
C40 C 0.8839(4) 0.3737(4) 0.5395(3) 0.0206(10) Uani 1 1 d . . . . .
H40A H 0.854349 0.377904 0.488659 0.025 Uiso 1 1 calc R U . . .
C41 C 1.0039(4) 0.3177(4) 0.5043(4) 0.0307(12) Uani 1 1 d . . . . .
H41A H 1.018293 0.248921 0.487145 0.046 Uiso 1 1 calc R U . . .
H41B H 1.034946 0.315747 0.552214 0.046 Uiso 1 1 calc R U . . .
H41C H 1.034961 0.352513 0.450976 0.046 Uiso 1 1 calc R U . . .
C42 C 0.8588(5) 0.4809(4) 0.5688(4) 0.0296(12) Uani 1 1 d . . . . .
H42A H 0.885846 0.518536 0.515839 0.044 Uiso 1 1 calc R U . . .
H42B H 0.892296 0.478663 0.615014 0.044 Uiso 1 1 calc R U . . .
H42C H 0.782010 0.514154 0.594230 0.044 Uiso 1 1 calc R U . . .
C43 C 0.7473(5) 0.2512(5) 0.2009(4) 0.0340(13) Uani 1 1 d . . . . .
C44 C 0.7695(6) 0.1499(6) 0.1657(5) 0.0551(19) Uani 1 1 d . . . . .
H44A H 0.820379 0.140132 0.104245 0.083 Uiso 1 1 calc R U . . .
H44B H 0.703695 0.145452 0.163758 0.083 Uiso 1 1 calc R U . . .
H44C H 0.799128 0.097804 0.206048 0.083 Uiso 1 1 calc R U . . .
O1EA O 0.4777(5) 0.6489(6) 0.8881(5) 0.096(2) Uani 1 1 d . . . . .
H1EA H 0.452403 0.665478 0.944033 0.143 Uiso 1 1 d R U . . .
C1EA C 0.5492(6) 0.5417(7) 0.8791(5) 0.060(2) Uani 1 1 d . . . . .
H1EC H 0.606965 0.532352 0.904481 0.073 Uiso 1 1 calc R U . . .
H1ED H 0.509172 0.498771 0.913764 0.073 Uiso 1 1 calc R U . . .
C2EA C 0.5936(6) 0.5122(6) 0.7834(5) 0.065(2) Uani 1 1 d . . . . .
H2EA H 0.660232 0.454836 0.774187 0.098 Uiso 1 1 calc R U . . .
H2EB H 0.606911 0.568609 0.746039 0.098 Uiso 1 1 calc R U . . .
H2EC H 0.543595 0.493177 0.765548 0.098 Uiso 1 1 calc R U . . .
O1EB O 0.5630(6) 0.7920(6) 0.8269(5) 0.107(2) Uani 1 1 d . . . . .
H1EJ H 0.525155 0.755583 0.840463 0.161 Uiso 1 1 d R U . . .
C1EB C 0.5146(10) 0.8744(9) 0.8908(7) 0.097(3) Uani 1 1 d . . . . .
H1EE H 0.558247 0.917306 0.874288 0.116 Uiso 1 1 calc R U . . .
H1EF H 0.444224 0.915543 0.884878 0.116 Uiso 1 1 calc R U . . .
C2EB C 0.5024(10) 0.8456(10) 0.9816(7) 0.108(4) Uani 1 1 d . . . . .
H2ED H 0.469148 0.905610 1.020417 0.161 Uiso 1 1 calc R U . . .
H2EE H 0.457635 0.804621 0.999346 0.161 Uiso 1 1 calc R U . . .
H2EF H 0.571856 0.806387 0.988738 0.161 Uiso 1 1 calc R U . . .
O8 O 0.6456(12) 0.7543(12) 0.6378(11) 0.094(3) Uani 0.5 1 d . U P A 1
H8B H 0.626450 0.773675 0.692558 0.141 Uiso 0.5 1 d R U P A 1
C45 C 0.6980(9) 0.8131(10) 0.5859(8) 0.039(3) Uani 0.5 1 d . . P A 1
H45A H 0.748445 0.775830 0.529635 0.047 Uiso 0.5 1 calc R U P A 1
H45B H 0.739661 0.826231 0.619632 0.047 Uiso 0.5 1 calc R U P A 1
C46 C 0.6312(11) 0.9065(14) 0.5615(9) 0.061(5) Uani 0.5 1 d . . P A 1
H46A H 0.674414 0.944662 0.524291 0.091 Uiso 0.5 1 calc R U P A 1
H46B H 0.591016 0.894339 0.526666 0.091 Uiso 0.5 1 calc R U P A 1
H46C H 0.582220 0.944807 0.616783 0.091 Uiso 0.5 1 calc R U P A 1
O8W O 0.5883(12) 0.7906(12) 0.6475(10) 0.094(3) Uani 0.5 1 d . U P A 2
H8W1 H 0.582987 0.768038 0.710347 0.141 Uiso 0.5 1 d R U P A 2
H8W2 H 0.533150 0.856508 0.647688 0.141 Uiso 0.5 1 d R U P A 2
H1O7 H 0.637(4) 0.400(4) 0.290(4) 0.017(15) Uiso 1 1 d . . . . .
H2O7 H 0.622(6) 0.477(5) 0.331(5) 0.04(2) Uiso 1 1 d . . . . .

loop_
_atom_site_aniso_label
_atom_site_aniso_U_11
_atom_site_aniso_U_22
_atom_site_aniso_U_33
_atom_site_aniso_U_23
_atom_site_aniso_U_13
_atom_site_aniso_U_12
Cs1 0.02636(17) 0.02937(18) 0.02695(17) 0.00516(13) -0.01000(13) -0.01046(13)
Co1 0.0193(3) 0.0307(4) 0.0166(3) 0.0085(3) -0.0076(3) -0.0119(3)
S1 0.0262(6) 0.0290(7) 0.0141(6) 0.0038(5) -0.0031(5) -0.0060(5)
S2 0.0173(5) 0.0279(7) 0.0154(5) 0.0062(5) -0.0059(4) -0.0081(5)
O1 0.0235(19) 0.037(2) 0.027(2) 0.0120(17) 0.0022(15) -0.0024(17)
O2 0.050(3) 0.039(2) 0.0160(18) -0.0026(16) -0.0131(17) -0.0043(19)
O3 0.0254(18) 0.0253(19) 0.0217(18) 0.0055(15) -0.0054(15) 0.0000(15)
O4 0.0200(18) 0.051(2) 0.0231(18) 0.0150(17) -0.0096(15) -0.0183(17)
O5 0.031(2) 0.046(2) 0.0243(19) 0.0036(17) -0.0124(16) -0.0209(18)
O6 0.047(3) 0.067(3) 0.060(3) 0.009(3) -0.039(2) -0.022(2)
O7 0.024(2) 0.050(3) 0.030(2) 0.011(2) -0.0114(17) -0.013(2)
N1 0.0192(19) 0.023(2) 0.0146(19) 0.0027(16) -0.0049(15) -0.0094(16)
N2 0.024(2) 0.027(2) 0.0155(19) -0.0003(17) -0.0050(16) -0.0139(18)
N3 0.022(2) 0.025(2) 0.0130(18) 0.0034(16) -0.0079(16) -0.0104(17)
N4 0.021(2) 0.028(2) 0.019(2) 0.0081(17) -0.0060(16) -0.0116(18)
C1 0.024(2) 0.022(2) 0.016(2) 0.0002(19) -0.0092(19) -0.011(2)
C2 0.030(3) 0.027(3) 0.019(2) 0.000(2) -0.007(2) -0.014(2)
C3 0.049(3) 0.026(3) 0.026(3) 0.001(2) -0.014(3) -0.020(3)
C4 0.045(3) 0.020(3) 0.033(3) 0.002(2) -0.020(3) -0.009(2)
C5 0.026(3) 0.028(3) 0.025(3) -0.004(2) -0.008(2) -0.010(2)
C6 0.023(2) 0.025(3) 0.016(2) 0.0019(19) -0.0085(19) -0.012(2)
C7 0.018(2) 0.027(3) 0.013(2) 0.0027(19) -0.0068(17) -0.0103(19)
C8 0.023(2) 0.034(3) 0.016(2) 0.001(2) -0.0059(19) -0.012(2)
C9 0.026(3) 0.044(3) 0.018(2) -0.004(2) -0.004(2) -0.017(2)
C10 0.029(3) 0.043(3) 0.017(2) 0.002(2) -0.003(2) -0.022(2)
C11 0.031(3) 0.026(3) 0.017(2) 0.005(2) -0.007(2) -0.014(2)
C12 0.022(2) 0.029(3) 0.008(2) -0.0015(19) -0.0026(17) -0.010(2)
C13 0.025(2) 0.025(3) 0.014(2) 0.0062(19) -0.0053(19) -0.008(2)
C14 0.028(3) 0.027(3) 0.019(2) 0.002(2) -0.011(2) -0.013(2)
C15 0.037(3) 0.024(3) 0.026(3) 0.004(2) -0.012(2) -0.015(2)
C16 0.034(3) 0.025(3) 0.025(3) 0.008(2) -0.015(2) -0.015(2)
C17 0.030(3) 0.028(3) 0.017(2) 0.002(2) -0.009(2) -0.013(2)
C18 0.017(2) 0.024(3) 0.016(2) 0.0034(19) -0.0051(18) -0.0075(19)
C19 0.037(3) 0.031(3) 0.026(3) -0.003(2) -0.011(2) -0.011(2)
C20 0.047(4) 0.061(5) 0.039(4) -0.016(3) -0.017(3) -0.018(3)
C21 0.048(4) 0.033(3) 0.053(4) -0.011(3) -0.017(3) -0.006(3)
C22 0.055(4) 0.029(3) 0.021(3) 0.006(2) -0.015(3) -0.022(3)
C23 0.042(3) 0.034(3) 0.028(3) 0.010(2) -0.008(3) -0.017(3)
C24 0.062(5) 0.081(6) 0.063(5) 0.049(4) -0.041(4) -0.043(4)
C25 0.026(2) 0.022(3) 0.017(2) 0.0091(19) -0.0070(19) -0.014(2)
C26 0.028(3) 0.025(3) 0.029(3) 0.003(2) -0.012(2) -0.007(2)
C27 0.030(3) 0.032(3) 0.022(3) -0.002(2) -0.008(2) -0.011(2)
C28 0.021(2) 0.020(2) 0.015(2) 0.0006(18) -0.0049(18) -0.0059(19)
C29 0.018(2) 0.021(2) 0.019(2) 0.0026(19) -0.0048(18) -0.0091(19)
C30 0.024(2) 0.022(3) 0.016(2) 0.0075(19) -0.0042(19) -0.012(2)
C31 0.027(2) 0.017(2) 0.018(2) 0.0007(18) -0.0096(19) -0.007(2)
C32 0.021(2) 0.021(2) 0.020(2) -0.0004(19) -0.0068(19) -0.0090(19)
C33 0.022(2) 0.013(2) 0.018(2) 0.0016(18) -0.0040(18) -0.0053(18)
C34 0.021(2) 0.032(3) 0.019(2) 0.008(2) -0.0076(19) -0.014(2)
C35 0.023(3) 0.053(4) 0.035(3) 0.004(3) -0.004(2) -0.015(3)
C36 0.037(3) 0.036(3) 0.056(4) 0.022(3) -0.023(3) -0.026(3)
C37 0.039(3) 0.025(3) 0.022(3) 0.008(2) -0.018(2) -0.018(2)
C38 0.056(4) 0.048(4) 0.018(3) 0.001(2) -0.009(3) -0.031(3)
C39 0.056(4) 0.036(3) 0.032(3) 0.013(3) -0.031(3) -0.022(3)
C40 0.029(3) 0.020(2) 0.020(2) 0.0075(19) -0.011(2) -0.016(2)
C41 0.035(3) 0.038(3) 0.021(3) 0.003(2) -0.006(2) -0.019(3)
C42 0.043(3) 0.025(3) 0.026(3) 0.007(2) -0.012(2) -0.018(2)
C43 0.045(3) 0.046(4) 0.025(3) 0.012(3) -0.015(2) -0.031(3)
C44 0.079(5) 0.068(5) 0.046(4) 0.009(4) -0.027(4) -0.052(4)
O1EA 0.067(4) 0.127(6) 0.097(5) -0.055(4) -0.036(4) -0.013(4)
C1EA 0.043(4) 0.101(7) 0.051(4) 0.012(4) -0.024(3) -0.036(4)
C2EA 0.058(5) 0.067(5) 0.056(5) -0.023(4) -0.017(4) 0.000(4)
O1EB 0.113(6) 0.130(7) 0.071(5) -0.020(5) -0.019(4) -0.037(5)
C1EB 0.125(9) 0.115(9) 0.064(6) -0.010(6) -0.027(6) -0.056(8)
C2EB 0.134(10) 0.138(11) 0.070(7) 0.011(7) -0.018(7) -0.084(9)
O8 0.096(4) 0.096(4) 0.092(3) -0.0026(17) -0.032(2) -0.033(2)
C45 0.028(6) 0.061(9) 0.040(7) -0.002(6) -0.007(5) -0.031(6)
C46 0.038(7) 0.113(14) 0.038(8) -0.026(8) 0.001(6) -0.038(9)
O8W 0.096(4) 0.096(4) 0.092(3) -0.0026(17) -0.032(2) -0.033(2)

loop_
_atom_type_symbol
_atom_type_description
_atom_type_scat_dispersion_real
_atom_type_scat_dispersion_imag
_atom_type_scat_source
C C 0.0033 0.0016 'International Tables Vol C Tables 4.2.6.8 and 6.1.1.4'
H H 0.0000 0.0000 'International Tables Vol C Tables 4.2.6.8 and 6.1.1.4'
N N 0.0061 0.0033 'International Tables Vol C Tables 4.2.6.8 and 6.1.1.4'
O O 0.0106 0.0060 'International Tables Vol C Tables 4.2.6.8 and 6.1.1.4'
S S 0.1246 0.1234 'International Tables Vol C Tables 4.2.6.8 and 6.1.1.4'
Co Co 0.3494 0.9721 'International Tables Vol C Tables 4.2.6.8 and 6.1.1.4'
Cs Cs -0.3680 2.1192 'International Tables Vol C Tables 4.2.6.8 and 6.1.1.4'

loop_
_geom_angle_atom_site_label_1
_geom_angle_atom_site_label_2
_geom_angle_atom_site_label_3
_geom_angle
_geom_angle_site_symmetry_1
_geom_angle_site_symmetry_3
_geom_angle_publ_flag
O3 Cs1 O4 111.10(11) . 2_666 ?
O3 Cs1 O8W 130.9(3) . . ?
O4 Cs1 O8W 118.0(3) 2_666 . ?
O3 Cs1 O8 117.8(3) . . ?
O4 Cs1 O8 130.8(3) 2_666 . ?
O3 Cs1 O1 71.04(10) . . ?
O4 Cs1 O1 70.89(10) 2_666 . ?
O8W Cs1 O1 126.1(3) . . ?
O8 Cs1 O1 119.8(3) . . ?
O3 Cs1 O7 82.64(13) . 2_666 ?
O4 Cs1 O7 71.22(10) 2_666 2_666 ?
O8W Cs1 O7 111.3(3) . 2_666 ?
O8 Cs1 O7 119.3(3) . 2_666 ?
O1 Cs1 O7 120.93(13) . 2_666 ?
O3 Cs1 O2 80.30(10) . . ?
O4 Cs1 O2 105.02(9) 2_666 . ?
O8W Cs1 O2 88.2(3) . . ?
O8 Cs1 O2 78.7(3) . . ?
O1 Cs1 O2 42.29(10) . . ?
O7 Cs1 O2 159.74(13) 2_666 . ?
O3 Cs1 S1 71.80(7) . . ?
O4 Cs1 S1 88.99(7) 2_666 . ?
O8W Cs1 S1 109.2(3) . . ?
O8 Cs1 S1 100.6(3) . . ?
O1 Cs1 S1 20.66(8) . . ?
O7 Cs1 S1 139.47(11) 2_666 . ?
O2 Cs1 S1 21.98(7) . . ?
O3 Cs1 S2 101.11(8) . 2_666 ?
O4 Cs1 S2 16.86(7) 2_666 2_666 ?
O8 Cs1 S2 140.3(3) . 2_666 ?
O1 Cs1 S2 78.79(7) . 2_666 ?
O7 Cs1 S2 55.31(8) 2_666 2_666 ?
O2 Cs1 S2 117.78(6) . 2_666 ?
S1 Cs1 S2 98.81(3) . 2_666 ?
O3 Cs1 Cs1 49.05(7) . 2_666 ?
O4 Cs1 Cs1 64.63(8) 2_666 2_666 ?
O8 Cs1 Cs1 162.8(3) . 2_666 ?
O1 Cs1 Cs1 69.71(8) . 2_666 ?
O7 Cs1 Cs1 53.59(11) 2_666 2_666 ?
O2 Cs1 Cs1 106.44(7) . 2_666 ?
S1 Cs1 Cs1 86.10(2) . 2_666 ?
S2 Cs1 Cs1 52.288(19) 2_666 2_666 ?
N1 Co1 O5 99.05(16) . . ?
N1 Co1 N4 133.06(16) . . ?
O5 Co1 N4 121.83(16) . . ?
N1 Co1 N3 81.70(15) . . ?
O5 Co1 N3 86.67(15) . . ?
N4 Co1 N3 78.98(16) . . ?
N1 Co1 O7 100.71(16) . . ?
O5 Co1 O7 89.36(19) . . ?
N4 Co1 O7 101.67(19) . . ?
N3 Co1 O7 175.65(18) . . ?
O2 S1 O1 115.2(2) . . ?
O2 S1 N4 110.6(2) . . ?
O1 S1 N4 106.8(2) . . ?
O2 S1 C13 108.2(2) . . ?
O1 S1 C13 106.4(2) . . ?
N4 S1 C13 109.5(2) . . ?
O2 S1 Cs1 67.90(17) . . ?
O1 S1 Cs1 48.63(16) . . ?
N4 S1 Cs1 114.78(15) . . ?
C13 S1 Cs1 133.77(17) . . ?
O4 S2 O3 114.4(2) . . ?
O4 S2 N1 112.5(2) . . ?
O3 S2 N1 105.3(2) . . ?
O4 S2 C28 109.7(2) . . ?
O3 S2 C28 106.8(2) . . ?
N1 S2 C28 107.7(2) . . ?
O4 S2 Cs1 36.88(14) . 2_666 ?
O3 S2 Cs1 85.27(15) . 2_666 ?
N1 S2 Cs1 101.61(14) . 2_666 ?
C28 S2 Cs1 143.53(16) . 2_666 ?
S1 O1 Cs1 110.7(2) . . ?
S1 O2 Cs1 90.1(2) . . ?
S2 O3 Cs1 163.7(2) . . ?
S2 O4 Cs1 126.26(19) . 2_666 ?
C43 O5 Co1 129.0(4) . . ?
Co1 O7 Cs1 130.7(2) . 2_666 ?
Co1 O7 H1O7 98(4) . . ?
Cs1 O7 H1O7 93(4) 2_666 . ?
Co1 O7 H2O7 106(6) . . ?
Cs1 O7 H2O7 116(6) 2_666 . ?
H1O7 O7 H2O7 108(7) . . ?
C1 N1 S2 122.7(3) . . ?
C1 N1 Co1 119.1(3) . . ?
S2 N1 Co1 116.9(2) . . ?
N3 N2 C6 116.9(4) . . ?
N2 N3 C7 115.3(4) . . ?
N2 N3 Co1 129.5(3) . . ?
C7 N3 Co1 114.9(3) . . ?
C12 N4 S1 118.7(4) . . ?
C12 N4 Co1 114.7(3) . . ?
S1 N4 Co1 124.7(2) . . ?
N1 C1 C2 123.4(4) . . ?
N1 C1 C6 119.9(4) . . ?
C2 C1 C6 116.7(4) . . ?
C3 C2 C1 121.9(5) . . ?
C3 C2 H2A 119.0 . . ?
C1 C2 H2A 119.0 . . ?
C2 C3 C4 120.9(5) . . ?
C2 C3 H3A 119.5 . . ?
C4 C3 H3A 119.5 . . ?
C5 C4 C3 118.2(5) . . ?
C5 C4 H4A 120.9 . . ?
C3 C4 H4A 120.9 . . ?
C4 C5 C6 122.1(5) . . ?
C4 C5 H5A 119.0 . . ?
C6 C5 H5A 119.0 . . ?
C5 C6 N2 112.7(4) . . ?
C5 C6 C1 120.1(5) . . ?
N2 C6 C1 126.6(4) . . ?
C8 C7 C12 122.0(5) . . ?
C8 C7 N3 123.9(4) . . ?
C12 C7 N3 114.1(4) . . ?
C9 C8 C7 119.9(5) . . ?
C9 C8 H8A 120.1 . . ?
C7 C8 H8A 120.1 . . ?
C8 C9 C10 119.4(5) . . ?
C8 C9 H9A 120.3 . . ?
C10 C9 H9A 120.3 . . ?
C9 C10 C11 121.4(5) . . ?
C9 C10 H10A 119.3 . . ?
C11 C10 H10A 119.3 . . ?
C10 C11 C12 120.4(5) . . ?
C10 C11 H11A 119.8 . . ?
C12 C11 H11A 119.8 . . ?
C11 C12 N4 126.3(5) . . ?
C11 C12 C7 116.9(4) . . ?
N4 C12 C7 116.7(4) . . ?
C18 C13 C14 120.4(4) . . ?
C18 C13 S1 119.9(4) . . ?
C14 C13 S1 119.7(4) . . ?
C15 C14 C13 117.3(4) . . ?
C15 C14 C19 117.3(5) . . ?
C13 C14 C19 125.2(5) . . ?
C16 C15 C14 123.1(5) . . ?
C16 C15 H15A 118.5 . . ?
C14 C15 H15A 118.5 . . ?
C15 C16 C17 118.1(5) . . ?
C15 C16 C22 122.0(5) . . ?
C17 C16 C22 119.9(5) . . ?
C16 C17 C18 122.2(5) . . ?
C16 C17 H17A 118.9 . . ?
C18 C17 H17A 118.9 . . ?
C17 C18 C13 118.1(5) . . ?
C17 C18 C25 116.2(4) . . ?
C13 C18 C25 125.6(4) . . ?
C14 C19 C20 110.8(5) . . ?
C14 C19 C21 110.4(5) . . ?
C20 C19 C21 109.8(5) . . ?
C14 C19 H19A 108.6 . . ?
C20 C19 H19A 108.6 . . ?
C21 C19 H19A 108.6 . . ?
C19 C20 H20A 109.5 . . ?
C19 C20 H20B 109.5 . . ?
H20A C20 H20B 109.5 . . ?
C19 C20 H20C 109.5 . . ?
H20A C20 H20C 109.5 . . ?
H20B C20 H20C 109.5 . . ?
C19 C21 H21A 109.5 . . ?
C19 C21 H21B 109.5 . . ?
H21A C21 H21B 109.5 . . ?
C19 C21 H21C 109.5 . . ?
H21A C21 H21C 109.5 . . ?
H21B C21 H21C 109.5 . . ?
C23 C22 C24 110.1(5) . . ?
C23 C22 C16 113.4(4) . . ?
C24 C22 C16 110.4(5) . . ?
C23 C22 H22A 107.5 . . ?
C24 C22 H22A 107.5 . . ?
C16 C22 H22A 107.5 . . ?
C22 C23 H23A 109.5 . . ?
C22 C23 H23B 109.5 . . ?
H23A C23 H23B 109.5 . . ?
C22 C23 H23C 109.5 . . ?
H23A C23 H23C 109.5 . . ?
H23B C23 H23C 109.5 . . ?
C22 C24 H24A 109.5 . . ?
C22 C24 H24B 109.5 . . ?
H24A C24 H24B 109.5 . . ?
C22 C24 H24C 109.5 . . ?
H24A C24 H24C 109.5 . . ?
H24B C24 H24C 109.5 . . ?
C27 C25 C26 111.1(4) . . ?
C27 C25 C18 110.3(4) . . ?
C26 C25 C18 112.0(4) . . ?
C27 C25 H25A 107.7 . . ?
C26 C25 H25A 107.7 . . ?
C18 C25 H25A 107.7 . . ?
C25 C26 H26A 109.5 . . ?
C25 C26 H26B 109.5 . . ?
H26A C26 H26B 109.5 . . ?
C25 C26 H26C 109.5 . . ?
H26A C26 H26C 109.5 . . ?
H26B C26 H26C 109.5 . . ?
C25 C27 H27A 109.5 . . ?
C25 C27 H27B 109.5 . . ?
H27A C27 H27B 109.5 . . ?
C25 C27 H27C 109.5 . . ?
H27A C27 H27C 109.5 . . ?
H27B C27 H27C 109.5 . . ?
C29 C28 C33 121.1(4) . . ?
C29 C28 S2 122.8(4) . . ?
C33 C28 S2 116.0(3) . . ?
C30 C29 C28 117.1(4) . . ?
C30 C29 C34 116.1(4) . . ?
C28 C29 C34 126.7(4) . . ?
C31 C30 C29 123.8(4) . . ?
C31 C30 H30A 118.1 . . ?
C29 C30 H30A 118.1 . . ?
C30 C31 C32 118.1(4) . . ?
C30 C31 C37 121.2(4) . . ?
C32 C31 C37 120.7(4) . . ?
C31 C32 C33 122.0(4) . . ?
C31 C32 H32A 119.0 . . ?
C33 C32 H32A 119.0 . . ?
C32 C33 C28 117.9(4) . . ?
C32 C33 C40 115.8(4) . . ?
C28 C33 C40 126.3(4) . . ?
C35 C34 C36 110.9(5) . . ?
C35 C34 C29 109.6(4) . . ?
C36 C34 C29 112.3(4) . . ?
C35 C34 H34A 107.9 . . ?
C36 C34 H34A 107.9 . . ?
C29 C34 H34A 107.9 . . ?
C34 C35 H35A 109.5 . . ?
C34 C35 H35B 109.5 . . ?
H35A C35 H35B 109.5 . . ?
C34 C35 H35C 109.5 . . ?
H35A C35 H35C 109.5 . . ?
H35B C35 H35C 109.5 . . ?
C34 C36 H36A 109.5 . . ?
C34 C36 H36B 109.5 . . ?
H36A C36 H36B 109.5 . . ?
C34 C36 H36C 109.5 . . ?
H36A C36 H36C 109.5 . . ?
H36B C36 H36C 109.5 . . ?
C31 C37 C38 110.9(4) . . ?
C31 C37 C39 110.8(4) . . ?
C38 C37 C39 111.1(5) . . ?
C31 C37 H37A 108.0 . . ?
C38 C37 H37A 108.0 . . ?
C39 C37 H37A 108.0 . . ?
C37 C38 H38A 109.5 . . ?
C37 C38 H38B 109.5 . . ?
H38A C38 H38B 109.5 . . ?
C37 C38 H38C 109.5 . . ?
H38A C38 H38C 109.5 . . ?
H38B C38 H38C 109.5 . . ?
C37 C39 H39A 109.5 . . ?
C37 C39 H39B 109.5 . . ?
H39A C39 H39B 109.5 . . ?
C37 C39 H39C 109.5 . . ?
H39A C39 H39C 109.5 . . ?
H39B C39 H39C 109.5 . . ?
C42 C40 C33 111.2(4) . . ?
C42 C40 C41 110.7(4) . . ?
C33 C40 C41 110.4(4) . . ?
C42 C40 H40A 108.2 . . ?
C33 C40 H40A 108.2 . . ?
C41 C40 H40A 108.2 . . ?
C40 C41 H41A 109.5 . . ?
C40 C41 H41B 109.5 . . ?
H41A C41 H41B 109.5 . . ?
C40 C41 H41C 109.5 . . ?
H41A C41 H41C 109.5 . . ?
H41B C41 H41C 109.5 . . ?
C40 C42 H42A 109.5 . . ?
C40 C42 H42B 109.5 . . ?
H42A C42 H42B 109.5 . . ?
C40 C42 H42C 109.5 . . ?
H42A C42 H42C 109.5 . . ?
H42B C42 H42C 109.5 . . ?
O6 C43 O5 124.7(6) . . ?
O6 C43 C44 119.1(6) . . ?
O5 C43 C44 116.3(6) . . ?
C43 C44 H44A 109.5 . . ?
C43 C44 H44B 109.5 . . ?
H44A C44 H44B 109.5 . . ?
C43 C44 H44C 109.5 . . ?
H44A C44 H44C 109.5 . . ?
H44B C44 H44C 109.5 . . ?
C1EA O1EA H1EA 109.0 . . ?
C2EA C1EA O1EA 109.7(6) . . ?
C2EA C1EA H1EC 109.7 . . ?
O1EA C1EA H1EC 109.7 . . ?
C2EA C1EA H1ED 109.7 . . ?
O1EA C1EA H1ED 109.7 . . ?
H1EC C1EA H1ED 108.2 . . ?
C1EA C2EA H2EA 109.5 . . ?
C1EA C2EA H2EB 109.5 . . ?
H2EA C2EA H2EB 109.5 . . ?
C1EA C2EA H2EC 109.5 . . ?
H2EA C2EA H2EC 109.5 . . ?
H2EB C2EA H2EC 109.5 . . ?
C1EB O1EB H1EJ 108.7 . . ?
C2EB C1EB O1EB 114.5(10) . . ?
C2EB C1EB H1EE 108.6 . . ?
O1EB C1EB H1EE 108.6 . . ?
C2EB C1EB H1EF 108.6 . . ?
O1EB C1EB H1EF 108.6 . . ?
H1EE C1EB H1EF 107.6 . . ?
C1EB C2EB H2ED 109.5 . . ?
C1EB C2EB H2EE 109.5 . . ?
H2ED C2EB H2EE 109.5 . . ?
C1EB C2EB H2EF 109.5 . . ?
H2ED C2EB H2EF 109.5 . . ?
H2EE C2EB H2EF 109.5 . . ?
C45 O8 Cs1 118.5(10) . . ?
C45 O8 H8B 106.4 . . ?
Cs1 O8 H8B 131.4 . . ?
O8 C45 C46 114.1(12) . . ?
O8 C45 H45A 108.7 . . ?
C46 C45 H45A 108.7 . . ?
O8 C45 H45B 108.7 . . ?
C46 C45 H45B 108.7 . . ?
H45A C45 H45B 107.6 . . ?
C45 C46 H46A 109.5 . . ?
C45 C46 H46B 109.5 . . ?
H46A C46 H46B 109.5 . . ?
C45 C46 H46C 109.5 . . ?
H46A C46 H46C 109.5 . . ?
H46B C46 H46C 109.5 . . ?
Cs1 O8W H8W1 109.7 . . ?
Cs1 O8W H8W2 109.1 . . ?
H8W1 O8W H8W2 109.5 . . ?

loop_
_geom_bond_atom_site_label_1
_geom_bond_atom_site_label_2
_geom_bond_distance
_geom_bond_site_symmetry_2
_geom_bond_publ_flag
Cs1 O3 2.949(4) . ?
Cs1 O4 2.989(3) 2_666 ?
Cs1 O8W 3.024(15) . ?
Cs1 O8 3.068(16) . ?
Cs1 O1 3.089(4) . ?
Cs1 O7 3.168(4) 2_666 ?
Cs1 O2 3.567(4) . ?
Cs1 S1 3.8496(12) . ?
Cs1 S2 4.0160(12) 2_666 ?
Cs1 Cs1 5.4412(7) 2_666 ?
Co1 N1 2.013(4) . ?
Co1 O5 2.036(4) . ?
Co1 N4 2.054(4) . ?
Co1 N3 2.079(4) . ?
Co1 O7 2.112(4) . ?
S1 O2 1.441(4) . ?
S1 O1 1.452(4) . ?
S1 N4 1.604(4) . ?
S1 C13 1.797(5) . ?
S2 O4 1.445(4) . ?
S2 O3 1.449(4) . ?
S2 N1 1.604(4) . ?
S2 C28 1.801(5) . ?
O5 C43 1.265(6) . ?
O6 C43 1.250(7) . ?
O7 H1O7 0.82(6) . ?
O7 H2O7 0.73(7) . ?
N1 C1 1.390(6) . ?
N2 N3 1.268(6) . ?
N2 C6 1.413(6) . ?
N3 C7 1.416(6) . ?
N4 C12 1.410(6) . ?
C1 C2 1.409(7) . ?
C1 C6 1.414(7) . ?
C2 C3 1.385(7) . ?
C2 H2A 0.9500 . ?
C3 C4 1.393(8) . ?
C3 H3A 0.9500 . ?
C4 C5 1.372(7) . ?
C4 H4A 0.9500 . ?
C5 C6 1.407(7) . ?
C5 H5A 0.9500 . ?
C7 C8 1.395(6) . ?
C7 C12 1.414(7) . ?
C8 C9 1.376(7) . ?
C8 H8A 0.9500 . ?
C9 C10 1.389(8) . ?
C9 H9A 0.9500 . ?
C10 C11 1.395(7) . ?
C10 H10A 0.9500 . ?
C11 C12 1.405(7) . ?
C11 H11A 0.9500 . ?
C13 C18 1.410(7) . ?
C13 C14 1.426(7) . ?
C14 C15 1.391(7) . ?
C14 C19 1.522(7) . ?
C15 C16 1.384(7) . ?
C15 H15A 0.9500 . ?
C16 C17 1.385(7) . ?
C16 C22 1.526(7) . ?
C17 C18 1.398(7) . ?
C17 H17A 0.9500 . ?
C18 C25 1.530(7) . ?
C19 C20 1.528(8) . ?
C19 C21 1.540(8) . ?
C19 H19A 1.0000 . ?
C20 H20A 0.9800 . ?
C20 H20B 0.9800 . ?
C20 H20C 0.9800 . ?
C21 H21A 0.9800 . ?
C21 H21B 0.9800 . ?
C21 H21C 0.9800 . ?
C22 C23 1.517(8) . ?
C22 C24 1.526(9) . ?
C22 H22A 1.0000 . ?
C23 H23A 0.9800 . ?
C23 H23B 0.9800 . ?
C23 H23C 0.9800 . ?
C24 H24A 0.9800 . ?
C24 H24B 0.9800 . ?
C24 H24C 0.9800 . ?
C25 C27 1.530(7) . ?
C25 C26 1.530(7) . ?
C25 H25A 1.0000 . ?
C26 H26A 0.9800 . ?
C26 H26B 0.9800 . ?
C26 H26C 0.9800 . ?
C27 H27A 0.9800 . ?
C27 H27B 0.9800 . ?
C27 H27C 0.9800 . ?
C28 C29 1.415(6) . ?
C28 C33 1.420(7) . ?
C29 C30 1.389(6) . ?
C29 C34 1.530(6) . ?
C30 C31 1.379(7) . ?
C30 H30A 0.9500 . ?
C31 C32 1.389(7) . ?
C31 C37 1.519(6) . ?
C32 C33 1.402(6) . ?
C32 H32A 0.9500 . ?
C33 C40 1.534(6) . ?
C34 C35 1.523(7) . ?
C34 C36 1.523(7) . ?
C34 H34A 1.0000 . ?
C35 H35A 0.9800 . ?
C35 H35B 0.9800 . ?
C35 H35C 0.9800 . ?
C36 H36A 0.9800 . ?
C36 H36B 0.9800 . ?
C36 H36C 0.9800 . ?
C37 C38 1.526(8) . ?
C37 C39 1.534(7) . ?
C37 H37A 1.0000 . ?
C38 H38A 0.9800 . ?
C38 H38B 0.9800 . ?
C38 H38C 0.9800 . ?
C39 H39A 0.9800 . ?
C39 H39B 0.9800 . ?
C39 H39C 0.9800 . ?
C40 C42 1.532(7) . ?
C40 C41 1.535(7) . ?
C40 H40A 1.0000 . ?
C41 H41A 0.9800 . ?
C41 H41B 0.9800 . ?
C41 H41C 0.9800 . ?
C42 H42A 0.9800 . ?
C42 H42B 0.9800 . ?
C42 H42C 0.9800 . ?
C43 C44 1.498(9) . ?
C44 H44A 0.9800 . ?
C44 H44B 0.9800 . ?
C44 H44C 0.9800 . ?
O1EA C1EA 1.489(10) . ?
O1EA H1EA 0.8500 . ?
C1EA C2EA 1.457(10) . ?
C1EA H1EC 0.9900 . ?
C1EA H1ED 0.9900 . ?
C2EA H2EA 0.9800 . ?
C2EA H2EB 0.9800 . ?
C2EA H2EC 0.9800 . ?
O1EB C1EB 1.441(11) . ?
O1EB H1EJ 0.8500 . ?
C1EB C2EB 1.396(13) . ?
C1EB H1EE 0.9900 . ?
C1EB H1EF 0.9900 . ?
C2EB H2ED 0.9800 . ?
C2EB H2EE 0.9800 . ?
C2EB H2EF 0.9800 . ?
O8 C45 1.356(18) . ?
O8 H8B 0.8499 . ?
C45 C46 1.42(2) . ?
C45 H45A 0.9900 . ?
C45 H45B 0.9900 . ?
C46 H46A 0.9800 . ?
C46 H46B 0.9800 . ?
C46 H46C 0.9800 . ?
O8W H8W1 0.9800 . ?
O8W H8W2 0.9800 . ?
